data_7706264
loop_
_publ_author_name
'Harringer, Sophia'
'Wernitznig, Debora'
'Gajic, Natalie'
'Diridl, Andreas'
'Wenisch, Dominik'
'Hejl, Michaela'
'Jakupec, Michael A.'
'Theiner, Sarah'
'Koellensperger, Gunda'
'Kandioller, Wolfgang'
'Keppler, Bernhard K.'

_publ_section_title
;
 Introducing <i>N</i>-, <i>P</i>-, and <i>S</i>-donor leaving groups: an
 investigation of the chemical and biological properties of ruthenium,
 rhodium and iridium thiopyridone piano stool complexes.
;
_journal_issue 44
_journal_name_full 'Dalton transactions (Cambridge, England : 2003)'
_journal_page_first 15693
_journal_page_last 15711
_journal_paper_doi 10.1039/d0dt03165h
_journal_volume 49
_journal_year 2020
_chemical_formula_moiety 'C27 H32 N3 O Ru S, F6 P'
_chemical_formula_sum 'C27 H32 F6 N3 O P Ru S'
_chemical_formula_weight 692.65
_chemical_name_systematic
;
[(1-Methyl-1H-imidazole-\kN3)(1-benzyl-2-methyl-3-oxo-\kO-pyridine-4(1H)-
thionato-\kS)(\h6-p-cymene)ruhtenium(II)] hexafluorophosphate
;
_space_group_crystal_system triclinic
_space_group_IT_number 2
_space_group_name_Hall '-P 1'
_space_group_name_H-M_alt 'P -1'
_atom_sites_solution_hydrogens geom
_atom_sites_solution_primary dual
_audit_creation_date 2020-07-15
_audit_creation_method
;
Olex2 1.2
(compiled 2018.05.29 svn.r3508 for OlexSys, GUI svn.r5506)
;
_audit_update_record
;
2020-07-22 deposited with the CCDC.	2020-10-16 downloaded from the CCDC.
;
_cell_angle_alpha 67.1050(10)
_cell_angle_beta 88.0280(10)
_cell_angle_gamma 76.6230(10)
_cell_formula_units_Z 2
_cell_length_a 10.3415(3)
_cell_length_b 11.8930(3)
_cell_length_c 13.3257(4)
_cell_measurement_reflns_used 9897
_cell_measurement_temperature 200.0
_cell_measurement_theta_max 30.009
_cell_measurement_theta_min 2.574
_cell_volume 1466.04(7)
_computing_cell_refinement 'SAINT V8.38A (2016)'
_computing_data_collection APEX3
_computing_data_reduction 'SAINT V8.38A (2016)'
_computing_molecular_graphics 'Olex2 (Dolomanov et al., 2009)'
_computing_publication_material 'Olex2 (Dolomanov et al., 2009)'
_computing_structure_refinement 'XL (Sheldrick, 2008)'
_computing_structure_solution 'XT (Sheldrick, 2015)'
_diffrn_ambient_temperature 200.0
_diffrn_measured_fraction_theta_full 0.991
_diffrn_measured_fraction_theta_max 0.994
_diffrn_measurement_device_type 'Bruker D8 Venture'
_diffrn_measurement_method '\f and \w scans'
_diffrn_radiation_probe x-ray
_diffrn_radiation_type MoK\a
_diffrn_radiation_wavelength 0.71073
_diffrn_reflns_av_R_equivalents 0.0354
_diffrn_reflns_av_unetI/netI 0.0231
_diffrn_reflns_Laue_measured_fraction_full 0.991
_diffrn_reflns_Laue_measured_fraction_max 0.994
_diffrn_reflns_limit_h_max 14
_diffrn_reflns_limit_h_min -14
_diffrn_reflns_limit_k_max 15
_diffrn_reflns_limit_k_min -16
_diffrn_reflns_limit_l_max 18
_diffrn_reflns_limit_l_min -18
_diffrn_reflns_number 48628
_diffrn_reflns_point_group_measured_fraction_full 0.991
_diffrn_reflns_point_group_measured_fraction_max 0.994
_diffrn_reflns_theta_full 25.242
_diffrn_reflns_theta_max 30.046
_diffrn_reflns_theta_min 2.574
_diffrn_source 'Sealed xray tube'
_diffrn_source_type 'Incoatec IuS'
_diffrn_standards_number 0
_exptl_absorpt_coefficient_mu 0.725
_exptl_absorpt_correction_T_max 0.5642
_exptl_absorpt_correction_T_min 0.5351
_exptl_absorpt_correction_type multi-scan
_exptl_absorpt_process_details
;
SADABS-2016/2 (Bruker,2016/2) was used for absorption correction. 
wR2(int) was 0.0673 before and 0.0438 after correction. 
The Ratio of minimum to maximum transmission is 0.9484. 
The \l/2 correction factor is Not present.
;
_exptl_crystal_colour 'clear orange'
_exptl_crystal_colour_lustre clear
_exptl_crystal_colour_primary orange
_exptl_crystal_density_diffrn 1.569
_exptl_crystal_description block
_exptl_crystal_F_000 704
_exptl_crystal_size_max 0.2
_exptl_crystal_size_mid 0.06
_exptl_crystal_size_min 0.06
_refine_diff_density_max 1.590
_refine_diff_density_min -0.754
_refine_diff_density_rms 0.084
_refine_ls_extinction_method none
_refine_ls_goodness_of_fit_ref 1.099
_refine_ls_hydrogen_treatment constr
_refine_ls_matrix_type full
_refine_ls_number_parameters 366
_refine_ls_number_reflns 8564
_refine_ls_number_restraints 0
_refine_ls_restrained_S_all 1.099
_refine_ls_R_factor_all 0.0439
_refine_ls_R_factor_gt 0.0374
_refine_ls_shift/su_max 0.002
_refine_ls_shift/su_mean 0.000
_refine_ls_structure_factor_coef Fsqd
_refine_ls_weighting_details 'w=1/[\s^2^(Fo^2^)+(0.0373P)^2^+1.9524P] where P=(Fo^2^+2Fc^2^)/3'
_refine_ls_weighting_scheme calc
_refine_ls_wR_factor_gt 0.0927
_refine_ls_wR_factor_ref 0.0975
_reflns_Friedel_coverage 0.000
_reflns_number_gt 7806
_reflns_number_total 8564
_reflns_threshold_expression 'I > 2\s(I)'
_cod_data_source_file d0dt03165h2.cif
_cod_data_source_block rima13_p-1
_cod_database_code 7706264
_shelx_space_group_comment
;
The symmetry employed for this shelxl refinement is uniquely defined
by the following loop, which should always be used as a source of
symmetry information in preference to the above space-group names.
They are only intended as comments.
;
_shelx_estimated_absorpt_t_max 0.958
_shelx_estimated_absorpt_t_min 0.869

loop_
_space_group_symop_operation_xyz
'x, y, z'
'-x, -y, -z'

loop_
_atom_site_label
_atom_site_type_symbol
_atom_site_fract_x
_atom_site_fract_y
_atom_site_fract_z
_atom_site_U_iso_or_equiv
_atom_site_adp_type
_atom_site_occupancy
_atom_site_site_symmetry_order
_atom_site_calc_flag
_atom_site_refinement_flags_posn
_atom_site_refinement_flags_adp
_atom_site_refinement_flags_occupancy
_atom_site_disorder_assembly
_atom_site_disorder_group
Ru1 Ru 0.65479(2) 0.78334(2) 0.67277(2) 0.02386(6) Uani 1 1 d . . . . .
S1 S 0.76873(6) 0.71070(6) 0.54383(5) 0.03348(13) Uani 1 1 d . . . . .
O1 O 0.48887(16) 0.76920(15) 0.59921(13) 0.0271(3) Uani 1 1 d . . . . .
N1 N 0.4152(2) 0.64872(18) 0.40468(16) 0.0315(4) Uani 1 1 d . . . . .
N2 N 0.65886(19) 0.59556(17) 0.77430(15) 0.0251(3) Uani 1 1 d . . . . .
N3 N 0.7266(2) 0.40745(18) 0.90241(16) 0.0301(4) Uani 1 1 d . . . . .
C1 C 0.3970(2) 0.6962(2) 0.48398(18) 0.0273(4) Uani 1 1 d . . . . .
C2 C 0.5064(2) 0.71908(19) 0.52600(17) 0.0250(4) Uani 1 1 d . . . . .
C3 C 0.6344(2) 0.6894(2) 0.48707(18) 0.0278(4) Uani 1 1 d . . . . .
C4 C 0.6449(3) 0.6451(2) 0.4031(2) 0.0347(5) Uani 1 1 d . . . . .
H4 H 0.728524 0.629005 0.373170 0.042 Uiso 1 1 calc R . . . .
C5 C 0.5359(3) 0.6249(2) 0.3642(2) 0.0370(5) Uani 1 1 d . . . . .
H5 H 0.544666 0.593787 0.307953 0.044 Uiso 1 1 calc R . . . .
C6 C 0.8055(3) 0.8870(3) 0.6684(2) 0.0383(5) Uani 1 1 d . . . . .
C7 C 0.7908(3) 0.8109(2) 0.7780(2) 0.0351(5) Uani 1 1 d . . . . .
H7 H 0.866387 0.753708 0.823044 0.042 Uiso 1 1 calc R . . . .
C8 C 0.6632(3) 0.8199(2) 0.82088(19) 0.0325(5) Uani 1 1 d . . . . .
H8 H 0.655163 0.768574 0.894921 0.039 Uiso 1 1 calc R . . . .
C9 C 0.5482(3) 0.9024(2) 0.7574(2) 0.0314(5) Uani 1 1 d . . . . .
C10 C 0.5638(3) 0.9776(2) 0.6460(2) 0.0338(5) Uani 1 1 d . . . . .
H10 H 0.487580 1.032288 0.600368 0.041 Uiso 1 1 calc R . . . .
C11 C 0.6898(3) 0.9721(2) 0.6031(2) 0.0374(5) Uani 1 1 d . . . . .
H11 H 0.698304 1.025481 0.529756 0.045 Uiso 1 1 calc R . . . .
C12 C 0.9400(3) 0.8758(4) 0.6221(3) 0.0595(9) Uani 1 1 d . . . . .
H12A H 0.995693 0.791479 0.662346 0.089 Uiso 1 1 calc GR . . . .
H12B H 0.982152 0.938530 0.628858 0.089 Uiso 1 1 calc GR . . . .
H12C H 0.929907 0.890053 0.544971 0.089 Uiso 1 1 calc GR . . . .
C13 C 0.4140(3) 0.9064(3) 0.8079(2) 0.0413(6) Uani 1 1 d . . . . .
H13 H 0.418255 0.821140 0.866031 0.050 Uiso 1 1 calc R . . . .
C14 C 0.3937(4) 0.9987(5) 0.8638(4) 0.0749(13) Uani 1 1 d . . . . .
H14A H 0.470574 0.977165 0.914403 0.112 Uiso 1 1 calc GR . . . .
H14B H 0.312845 0.994135 0.904327 0.112 Uiso 1 1 calc GR . . . .
H14C H 0.384614 1.084095 0.808692 0.112 Uiso 1 1 calc GR . . . .
C15 C 0.2980(3) 0.9354(4) 0.7287(3) 0.0537(8) Uani 1 1 d . . . . .
H15A H 0.287294 1.020656 0.672936 0.081 Uiso 1 1 calc GR . . . .
H15B H 0.216444 0.929115 0.768095 0.081 Uiso 1 1 calc GR . . . .
H15C H 0.314929 0.875078 0.693559 0.081 Uiso 1 1 calc GR . . . .
C16 C 0.3011(3) 0.6280(2) 0.3565(2) 0.0377(6) Uani 1 1 d . . . . .
H16A H 0.248019 0.584331 0.415861 0.045 Uiso 1 1 calc R . . . .
H16B H 0.334932 0.572513 0.317246 0.045 Uiso 1 1 calc R . . . .
C17 C 0.2618(2) 0.7211(2) 0.5258(2) 0.0340(5) Uani 1 1 d . . . . .
H17A H 0.200022 0.785859 0.466451 0.051 Uiso 1 1 calc GR . . . .
H17B H 0.266722 0.749990 0.584822 0.051 Uiso 1 1 calc GR . . . .
H17C H 0.229984 0.643592 0.553623 0.051 Uiso 1 1 calc GR . . . .
C18 C 0.2122(3) 0.7480(3) 0.2786(2) 0.0415(6) Uani 1 1 d . . . . .
C19 C 0.2616(4) 0.8491(3) 0.2137(3) 0.0559(9) Uani 1 1 d . . . . .
H19 H 0.354103 0.845377 0.217809 0.067 Uiso 1 1 calc R . . . .
C20 C 0.1739(6) 0.9572(3) 0.1418(3) 0.0804(16) Uani 1 1 d . . . . .
H20 H 0.206358 1.028108 0.097470 0.096 Uiso 1 1 calc R . . . .
C21 C 0.0404(6) 0.9607(5) 0.1356(4) 0.098(2) Uani 1 1 d . . . . .
H21 H -0.019205 1.034306 0.087067 0.118 Uiso 1 1 calc R . . . .
C22 C -0.0065(5) 0.8596(6) 0.1982(5) 0.0979(19) Uani 1 1 d . . . . .
H22 H -0.098604 0.862579 0.192370 0.118 Uiso 1 1 calc R . . . .
C23 C 0.0784(4) 0.7523(4) 0.2706(3) 0.0663(10) Uani 1 1 d . . . . .
H23 H 0.044780 0.681998 0.314556 0.080 Uiso 1 1 calc R . . . .
C24 C 0.7644(2) 0.5076(2) 0.82947(19) 0.0282(4) Uani 1 1 d . . . . .
H24 H 0.854077 0.514296 0.818932 0.034 Uiso 1 1 calc R . . . .
C25 C 0.5491(2) 0.5492(2) 0.8139(2) 0.0299(4) Uani 1 1 d . . . . .
H25 H 0.459121 0.591799 0.789546 0.036 Uiso 1 1 calc R . . . .
C26 C 0.5904(3) 0.4328(2) 0.8933(2) 0.0341(5) Uani 1 1 d . . . . .
H26 H 0.535602 0.379224 0.934547 0.041 Uiso 1 1 calc R . . . .
C27 C 0.8162(3) 0.2958(2) 0.9818(2) 0.0448(6) Uani 1 1 d . . . . .
H27A H 0.908783 0.299935 0.966673 0.067 Uiso 1 1 calc GR . . . .
H27B H 0.800212 0.220366 0.976142 0.067 Uiso 1 1 calc GR . . . .
H27C H 0.799532 0.292519 1.055596 0.067 Uiso 1 1 calc GR . . . .
P1 P 0.81022(7) 0.56918(9) 1.13548(6) 0.04623(19) Uani 1 1 d . . . . .
F1 F 0.8920(3) 0.5926(4) 1.2204(2) 0.1144(12) Uani 1 1 d . . . . .
F2 F 0.7264(2) 0.5508(2) 1.04903(18) 0.0700(6) Uani 1 1 d . . . . .
F3 F 0.6901(3) 0.6872(3) 1.1268(3) 0.0989(9) Uani 1 1 d . . . . .
F4 F 0.9274(3) 0.4563(3) 1.1421(3) 0.1071(11) Uani 1 1 d . . . . .
F5 F 0.8738(3) 0.6643(4) 1.0396(2) 0.1132(12) Uani 1 1 d . . . . .
F6 F 0.7392(3) 0.4875(3) 1.23155(19) 0.0910(9) Uani 1 1 d . . . . .

loop_
_atom_site_aniso_label
_atom_site_aniso_U_11
_atom_site_aniso_U_22
_atom_site_aniso_U_33
_atom_site_aniso_U_23
_atom_site_aniso_U_13
_atom_site_aniso_U_12
Ru1 0.02951(9) 0.02068(8) 0.02171(9) -0.00754(6) -0.00070(6) -0.00761(6)
S1 0.0320(3) 0.0411(3) 0.0336(3) -0.0192(2) 0.0059(2) -0.0127(2)
O1 0.0289(8) 0.0280(7) 0.0260(7) -0.0139(6) -0.0029(6) -0.0034(6)
N1 0.0409(11) 0.0254(9) 0.0285(9) -0.0118(7) -0.0090(8) -0.0042(8)
N2 0.0282(9) 0.0215(8) 0.0258(8) -0.0084(7) -0.0004(7) -0.0076(7)
N3 0.0342(10) 0.0221(8) 0.0300(9) -0.0056(7) -0.0032(8) -0.0065(7)
C1 0.0335(11) 0.0217(9) 0.0242(9) -0.0075(8) -0.0046(8) -0.0037(8)
C2 0.0320(10) 0.0200(9) 0.0207(9) -0.0068(7) -0.0036(8) -0.0036(8)
C3 0.0347(11) 0.0238(9) 0.0233(9) -0.0080(8) -0.0006(8) -0.0055(8)
C4 0.0410(13) 0.0357(12) 0.0285(11) -0.0167(10) 0.0025(9) -0.0037(10)
C5 0.0502(15) 0.0340(12) 0.0283(11) -0.0173(10) -0.0037(10) -0.0026(11)
C6 0.0444(14) 0.0386(13) 0.0419(13) -0.0189(11) 0.0057(11) -0.0233(11)
C7 0.0401(13) 0.0337(12) 0.0358(12) -0.0154(10) -0.0062(10) -0.0124(10)
C8 0.0468(14) 0.0295(11) 0.0238(10) -0.0111(9) -0.0037(9) -0.0118(10)
C9 0.0414(13) 0.0263(10) 0.0293(11) -0.0141(9) 0.0005(9) -0.0077(9)
C10 0.0488(14) 0.0201(9) 0.0308(11) -0.0087(8) -0.0054(10) -0.0059(9)
C11 0.0585(16) 0.0266(11) 0.0293(11) -0.0074(9) 0.0030(11) -0.0208(11)
C12 0.0486(18) 0.074(2) 0.072(2) -0.0342(19) 0.0174(16) -0.0355(17)
C13 0.0447(15) 0.0428(14) 0.0375(13) -0.0192(11) 0.0057(11) -0.0065(11)
C14 0.057(2) 0.114(4) 0.086(3) -0.080(3) 0.011(2) -0.010(2)
C15 0.0433(16) 0.070(2) 0.0566(19) -0.0366(17) 0.0045(14) -0.0080(15)
C16 0.0459(14) 0.0297(11) 0.0391(13) -0.0158(10) -0.0153(11) -0.0050(10)
C17 0.0327(12) 0.0346(12) 0.0360(12) -0.0140(10) -0.0026(9) -0.0091(9)
C18 0.0504(15) 0.0362(13) 0.0392(13) -0.0226(11) -0.0167(11) 0.0038(11)
C19 0.084(2) 0.0345(14) 0.0457(16) -0.0129(12) -0.0266(16) -0.0076(15)
C20 0.152(5) 0.0313(15) 0.0496(19) -0.0173(14) -0.041(2) 0.003(2)
C21 0.133(5) 0.063(3) 0.073(3) -0.039(2) -0.061(3) 0.054(3)
C22 0.065(3) 0.102(4) 0.104(4) -0.049(3) -0.035(3) 0.042(3)
C23 0.0487(19) 0.075(3) 0.070(2) -0.033(2) -0.0141(17) 0.0071(17)
C24 0.0271(10) 0.0244(10) 0.0309(11) -0.0079(8) -0.0016(8) -0.0068(8)
C25 0.0264(10) 0.0300(11) 0.0334(11) -0.0110(9) -0.0005(8) -0.0091(8)
C26 0.0343(12) 0.0314(11) 0.0344(12) -0.0073(9) 0.0027(9) -0.0137(9)
C27 0.0511(16) 0.0284(12) 0.0401(14) -0.0003(10) -0.0138(12) -0.0024(11)
P1 0.0323(3) 0.0791(6) 0.0320(3) -0.0228(4) 0.0044(3) -0.0207(4)
F1 0.093(2) 0.207(4) 0.0823(19) -0.075(2) -0.0051(15) -0.075(2)
F2 0.0673(14) 0.0984(18) 0.0560(12) -0.0430(12) -0.0114(10) -0.0167(12)
F3 0.0823(19) 0.098(2) 0.128(3) -0.066(2) 0.0085(18) -0.0050(16)
F4 0.0569(15) 0.118(2) 0.136(3) -0.061(2) -0.0124(16) 0.0192(15)
F5 0.088(2) 0.163(3) 0.0741(18) -0.0076(19) 0.0175(15) -0.071(2)
F6 0.0689(15) 0.133(2) 0.0522(13) -0.0027(14) 0.0073(11) -0.0497(16)

loop_
_atom_type_symbol
_atom_type_description
_atom_type_scat_dispersion_real
_atom_type_scat_dispersion_imag
_atom_type_scat_source
C C 0.0033 0.0016 'International Tables Vol C Tables 4.2.6.8 and 6.1.1.4'
H H 0.0000 0.0000 'International Tables Vol C Tables 4.2.6.8 and 6.1.1.4'
F F 0.0171 0.0103 'International Tables Vol C Tables 4.2.6.8 and 6.1.1.4'
N N 0.0061 0.0033 'International Tables Vol C Tables 4.2.6.8 and 6.1.1.4'
O O 0.0106 0.0060 'International Tables Vol C Tables 4.2.6.8 and 6.1.1.4'
P P 0.1023 0.0942 'International Tables Vol C Tables 4.2.6.8 and 6.1.1.4'
Ru Ru -1.2594 0.8363 'International Tables Vol C Tables 4.2.6.8 and 6.1.1.4'
S S 0.1246 0.1234 'International Tables Vol C Tables 4.2.6.8 and 6.1.1.4'

loop_
_geom_angle_atom_site_label_1
_geom_angle_atom_site_label_2
_geom_angle_atom_site_label_3
_geom_angle
_geom_angle_site_symmetry_1
_geom_angle_site_symmetry_3
_geom_angle_publ_flag
O1 Ru1 S1 82.91(5) . . ?
O1 Ru1 N2 82.85(7) . . ?
O1 Ru1 C6 148.99(9) . . ?
O1 Ru1 C7 164.98(9) . . ?
O1 Ru1 C8 127.21(8) . . ?
O1 Ru1 C9 97.65(8) . . ?
O1 Ru1 C10 91.41(8) . . ?
O1 Ru1 C11 112.67(9) . . ?
N2 Ru1 S1 88.54(5) . . ?
N2 Ru1 C6 127.29(9) . . ?
N2 Ru1 C7 95.96(8) . . ?
N2 Ru1 C8 87.73(8) . . ?
N2 Ru1 C9 107.23(8) . . ?
N2 Ru1 C10 143.79(9) . . ?
N2 Ru1 C11 164.01(9) . . ?
C6 Ru1 S1 90.03(8) . . ?
C6 Ru1 C8 68.14(10) . . ?
C6 Ru1 C9 81.36(10) . . ?
C7 Ru1 S1 112.07(8) . . ?
C7 Ru1 C6 37.74(10) . . ?
C7 Ru1 C8 37.84(10) . . ?
C7 Ru1 C9 68.30(10) . . ?
C7 Ru1 C11 68.06(10) . . ?
C8 Ru1 S1 148.80(7) . . ?
C8 Ru1 C9 37.19(9) . . ?
C9 Ru1 S1 164.19(7) . . ?
C10 Ru1 S1 126.35(7) . . ?
C10 Ru1 C6 68.69(11) . . ?
C10 Ru1 C7 80.68(10) . . ?
C10 Ru1 C8 67.50(9) . . ?
C10 Ru1 C9 37.98(9) . . ?
C10 Ru1 C11 37.57(11) . . ?
C11 Ru1 S1 96.92(8) . . ?
C11 Ru1 C6 38.16(11) . . ?
C11 Ru1 C8 79.81(9) . . ?
C11 Ru1 C9 68.19(10) . . ?
C3 S1 Ru1 97.97(8) . . ?
C2 O1 Ru1 118.85(14) . . ?
C1 N1 C16 120.4(2) . . ?
C5 N1 C1 121.7(2) . . ?
C5 N1 C16 117.8(2) . . ?
C24 N2 Ru1 126.69(15) . . ?
C24 N2 C25 106.58(19) . . ?
C25 N2 Ru1 125.41(15) . . ?
C24 N3 C26 107.69(19) . . ?
C24 N3 C27 125.3(2) . . ?
C26 N3 C27 126.9(2) . . ?
N1 C1 C2 119.3(2) . . ?
N1 C1 C17 119.7(2) . . ?
C2 C1 C17 121.0(2) . . ?
O1 C2 C1 119.7(2) . . ?
O1 C2 C3 121.0(2) . . ?
C1 C2 C3 119.2(2) . . ?
C2 C3 S1 118.77(17) . . ?
C4 C3 S1 122.9(2) . . ?
C4 C3 C2 118.3(2) . . ?
C3 C4 H4 119.8 . . ?
C5 C4 C3 120.4(2) . . ?
C5 C4 H4 119.8 . . ?
N1 C5 C4 120.9(2) . . ?
N1 C5 H5 119.6 . . ?
C4 C5 H5 119.6 . . ?
C7 C6 Ru1 70.97(14) . . ?
C7 C6 C11 118.6(3) . . ?
C7 C6 C12 120.1(3) . . ?
C11 C6 Ru1 70.79(14) . . ?
C11 C6 C12 121.3(3) . . ?
C12 C6 Ru1 128.9(2) . . ?
Ru1 C7 H7 129.8 . . ?
C6 C7 Ru1 71.29(14) . . ?
C6 C7 H7 120.0 . . ?
C6 C7 C8 120.0(2) . . ?
C8 C7 Ru1 71.34(13) . . ?
C8 C7 H7 120.0 . . ?
Ru1 C8 H8 130.5 . . ?
C7 C8 Ru1 70.82(14) . . ?
C7 C8 H8 118.9 . . ?
C9 C8 Ru1 72.61(13) . . ?
C9 C8 C7 122.2(2) . . ?
C9 C8 H8 118.9 . . ?
C8 C9 Ru1 70.20(14) . . ?
C8 C9 C10 117.4(2) . . ?
C8 C9 C13 119.5(2) . . ?
C10 C9 Ru1 69.29(13) . . ?
C10 C9 C13 123.0(2) . . ?
C13 C9 Ru1 130.73(17) . . ?
Ru1 C10 H10 128.6 . . ?
C9 C10 Ru1 72.73(13) . . ?
C9 C10 H10 119.4 . . ?
C11 C10 Ru1 71.53(14) . . ?
C11 C10 C9 121.1(2) . . ?
C11 C10 H10 119.4 . . ?
Ru1 C11 H11 131.2 . . ?
C6 C11 Ru1 71.05(14) . . ?
C6 C11 H11 119.7 . . ?
C10 C11 Ru1 70.90(13) . . ?
C10 C11 C6 120.7(2) . . ?
C10 C11 H11 119.7 . . ?
C6 C12 H12A 109.5 . . ?
C6 C12 H12B 109.5 . . ?
C6 C12 H12C 109.5 . . ?
H12A C12 H12B 109.5 . . ?
H12A C12 H12C 109.5 . . ?
H12B C12 H12C 109.5 . . ?
C9 C13 H13 107.3 . . ?
C9 C13 C14 108.9(3) . . ?
C14 C13 H13 107.3 . . ?
C15 C13 C9 114.1(2) . . ?
C15 C13 H13 107.3 . . ?
C15 C13 C14 111.7(3) . . ?
C13 C14 H14A 109.5 . . ?
C13 C14 H14B 109.5 . . ?
C13 C14 H14C 109.5 . . ?
H14A C14 H14B 109.5 . . ?
H14A C14 H14C 109.5 . . ?
H14B C14 H14C 109.5 . . ?
C13 C15 H15A 109.5 . . ?
C13 C15 H15B 109.5 . . ?
C13 C15 H15C 109.5 . . ?
H15A C15 H15B 109.5 . . ?
H15A C15 H15C 109.5 . . ?
H15B C15 H15C 109.5 . . ?
N1 C16 H16A 109.0 . . ?
N1 C16 H16B 109.0 . . ?
N1 C16 C18 113.0(2) . . ?
H16A C16 H16B 107.8 . . ?
C18 C16 H16A 109.0 . . ?
C18 C16 H16B 109.0 . . ?
C1 C17 H17A 109.5 . . ?
C1 C17 H17B 109.5 . . ?
C1 C17 H17C 109.5 . . ?
H17A C17 H17B 109.5 . . ?
H17A C17 H17C 109.5 . . ?
H17B C17 H17C 109.5 . . ?
C19 C18 C16 122.0(3) . . ?
C19 C18 C23 120.3(3) . . ?
C23 C18 C16 117.6(3) . . ?
C18 C19 H19 120.4 . . ?
C18 C19 C20 119.2(4) . . ?
C20 C19 H19 120.4 . . ?
C19 C20 H20 120.1 . . ?
C21 C20 C19 119.8(4) . . ?
C21 C20 H20 120.1 . . ?
C20 C21 H21 119.8 . . ?
C22 C21 C20 120.4(4) . . ?
C22 C21 H21 119.8 . . ?
C21 C22 H22 119.7 . . ?
C21 C22 C23 120.7(5) . . ?
C23 C22 H22 119.7 . . ?
C18 C23 C22 119.6(5) . . ?
C18 C23 H23 120.2 . . ?
C22 C23 H23 120.2 . . ?
N2 C24 N3 110.3(2) . . ?
N2 C24 H24 124.8 . . ?
N3 C24 H24 124.8 . . ?
N2 C25 H25 125.6 . . ?
C26 C25 N2 108.8(2) . . ?
C26 C25 H25 125.6 . . ?
N3 C26 H26 126.7 . . ?
C25 C26 N3 106.6(2) . . ?
C25 C26 H26 126.7 . . ?
N3 C27 H27A 109.5 . . ?
N3 C27 H27B 109.5 . . ?
N3 C27 H27C 109.5 . . ?
H27A C27 H27B 109.5 . . ?
H27A C27 H27C 109.5 . . ?
H27B C27 H27C 109.5 . . ?
F1 P1 F3 90.95(19) . . ?
F1 P1 F5 89.10(18) . . ?
F2 P1 F1 178.0(2) . . ?
F2 P1 F3 87.34(15) . . ?
F2 P1 F5 89.84(16) . . ?
F4 P1 F1 89.2(2) . . ?
F4 P1 F2 92.51(16) . . ?
F4 P1 F3 179.1(2) . . ?
F4 P1 F5 91.6(2) . . ?
F5 P1 F3 87.5(2) . . ?
F6 P1 F1 89.10(16) . . ?
F6 P1 F2 91.79(15) . . ?
F6 P1 F3 86.99(18) . . ?
F6 P1 F4 93.9(2) . . ?
F6 P1 F5 174.2(2) . . ?

loop_
_geom_bond_atom_site_label_1
_geom_bond_atom_site_label_2
_geom_bond_distance
_geom_bond_site_symmetry_2
_geom_bond_publ_flag
Ru1 S1 2.3732(6) . ?
Ru1 O1 2.0762(16) . ?
Ru1 N2 2.1046(18) . ?
Ru1 C6 2.186(2) . ?
Ru1 C7 2.182(2) . ?
Ru1 C8 2.189(2) . ?
Ru1 C9 2.220(2) . ?
Ru1 C10 2.174(2) . ?
Ru1 C11 2.183(2) . ?
S1 C3 1.717(2) . ?
O1 C2 1.315(3) . ?
N1 C1 1.369(3) . ?
N1 C5 1.356(4) . ?
N1 C16 1.475(3) . ?
N2 C24 1.325(3) . ?
N2 C25 1.376(3) . ?
N3 C24 1.343(3) . ?
N3 C26 1.370(3) . ?
N3 C27 1.465(3) . ?
C1 C2 1.404(3) . ?
C1 C17 1.496(3) . ?
C2 C3 1.423(3) . ?
C3 C4 1.402(3) . ?
C4 H4 0.9500 . ?
C4 C5 1.364(4) . ?
C5 H5 0.9500 . ?
C6 C7 1.413(4) . ?
C6 C11 1.428(4) . ?
C6 C12 1.500(4) . ?
C7 H7 0.9500 . ?
C7 C8 1.417(4) . ?
C8 H8 0.9500 . ?
C8 C9 1.406(3) . ?
C9 C10 1.430(3) . ?
C9 C13 1.520(4) . ?
C10 H10 0.9500 . ?
C10 C11 1.403(4) . ?
C11 H11 0.9500 . ?
C12 H12A 0.9800 . ?
C12 H12B 0.9800 . ?
C12 H12C 0.9800 . ?
C13 H13 1.0000 . ?
C13 C14 1.524(4) . ?
C13 C15 1.512(4) . ?
C14 H14A 0.9800 . ?
C14 H14B 0.9800 . ?
C14 H14C 0.9800 . ?
C15 H15A 0.9800 . ?
C15 H15B 0.9800 . ?
C15 H15C 0.9800 . ?
C16 H16A 0.9900 . ?
C16 H16B 0.9900 . ?
C16 C18 1.505(4) . ?
C17 H17A 0.9800 . ?
C17 H17B 0.9800 . ?
C17 H17C 0.9800 . ?
C18 C19 1.378(5) . ?
C18 C23 1.379(5) . ?
C19 H19 0.9500 . ?
C19 C20 1.399(5) . ?
C20 H20 0.9500 . ?
C20 C21 1.375(8) . ?
C21 H21 0.9500 . ?
C21 C22 1.356(9) . ?
C22 H22 0.9500 . ?
C22 C23 1.383(6) . ?
C23 H23 0.9500 . ?
C24 H24 0.9500 . ?
C25 H25 0.9500 . ?
C25 C26 1.355(3) . ?
C26 H26 0.9500 . ?
C27 H27A 0.9800 . ?
C27 H27B 0.9800 . ?
C27 H27C 0.9800 . ?
P1 F1 1.579(2) . ?
P1 F2 1.574(2) . ?
P1 F3 1.614(3) . ?
P1 F4 1.562(3) . ?
P1 F5 1.583(3) . ?
P1 F6 1.556(2) . ?

loop_
_geom_torsion_atom_site_label_1
_geom_torsion_atom_site_label_2
_geom_torsion_atom_site_label_3
_geom_torsion_atom_site_label_4
_geom_torsion
_geom_torsion_site_symmetry_1
_geom_torsion_site_symmetry_2
_geom_torsion_site_symmetry_3
_geom_torsion_site_symmetry_4
_geom_torsion_publ_flag
Ru1 S1 C3 C2 0.91(18) . . . . ?
Ru1 S1 C3 C4 -179.70(19) . . . . ?
Ru1 O1 C2 C1 173.16(15) . . . . ?
Ru1 O1 C2 C3 -7.9(3) . . . . ?
Ru1 N2 C24 N3 167.28(15) . . . . ?
Ru1 N2 C25 C26 -167.47(17) . . . . ?
Ru1 C6 C7 C8 -54.2(2) . . . . ?
Ru1 C6 C11 C10 52.7(2) . . . . ?
Ru1 C7 C8 C9 -53.7(2) . . . . ?
Ru1 C8 C9 C10 -52.40(19) . . . . ?
Ru1 C8 C9 C13 126.4(2) . . . . ?
Ru1 C9 C10 C11 -54.9(2) . . . . ?
Ru1 C9 C13 C14 175.4(3) . . . . ?
Ru1 C9 C13 C15 -59.1(3) . . . . ?
Ru1 C10 C11 C6 -52.8(2) . . . . ?
S1 C3 C4 C5 177.2(2) . . . . ?
O1 C2 C3 S1 4.2(3) . . . . ?
O1 C2 C3 C4 -175.2(2) . . . . ?
N1 C1 C2 O1 177.41(19) . . . . ?
N1 C1 C2 C3 -1.5(3) . . . . ?
N1 C16 C18 C19 33.9(4) . . . . ?
N1 C16 C18 C23 -148.7(3) . . . . ?
N2 C25 C26 N3 -0.1(3) . . . . ?
C1 N1 C5 C4 1.5(4) . . . . ?
C1 N1 C16 C18 74.4(3) . . . . ?
C1 C2 C3 S1 -176.90(16) . . . . ?
C1 C2 C3 C4 3.7(3) . . . . ?
C2 C3 C4 C5 -3.4(4) . . . . ?
C3 C4 C5 N1 0.8(4) . . . . ?
C5 N1 C1 C2 -1.1(3) . . . . ?
C5 N1 C1 C17 179.9(2) . . . . ?
C5 N1 C16 C18 -102.5(3) . . . . ?
C6 C7 C8 Ru1 54.1(2) . . . . ?
C6 C7 C8 C9 0.5(4) . . . . ?
C7 C6 C11 Ru1 -54.3(2) . . . . ?
C7 C6 C11 C10 -1.6(4) . . . . ?
C7 C8 C9 Ru1 52.9(2) . . . . ?
C7 C8 C9 C10 0.5(3) . . . . ?
C7 C8 C9 C13 179.2(2) . . . . ?
C8 C9 C10 Ru1 52.84(19) . . . . ?
C8 C9 C10 C11 -2.0(3) . . . . ?
C8 C9 C13 C14 86.8(3) . . . . ?
C8 C9 C13 C15 -147.6(3) . . . . ?
C9 C10 C11 Ru1 55.4(2) . . . . ?
C9 C10 C11 C6 2.7(4) . . . . ?
C10 C9 C13 C14 -94.5(3) . . . . ?
C10 C9 C13 C15 31.1(4) . . . . ?
C11 C6 C7 Ru1 54.3(2) . . . . ?
C11 C6 C7 C8 0.1(4) . . . . ?
C12 C6 C7 Ru1 -124.6(3) . . . . ?
C12 C6 C7 C8 -178.8(2) . . . . ?
C12 C6 C11 Ru1 124.5(3) . . . . ?
C12 C6 C11 C10 177.2(3) . . . . ?
C13 C9 C10 Ru1 -125.9(2) . . . . ?
C13 C9 C10 C11 179.2(2) . . . . ?
C16 N1 C1 C2 -177.9(2) . . . . ?
C16 N1 C1 C17 3.1(3) . . . . ?
C16 N1 C5 C4 178.3(2) . . . . ?
C16 C18 C19 C20 179.1(3) . . . . ?
C16 C18 C23 C22 -178.5(4) . . . . ?
C17 C1 C2 O1 -3.6(3) . . . . ?
C17 C1 C2 C3 177.5(2) . . . . ?
C18 C19 C20 C21 -1.0(5) . . . . ?
C19 C18 C23 C22 -1.0(6) . . . . ?
C19 C20 C21 C22 -0.4(6) . . . . ?
C20 C21 C22 C23 1.0(8) . . . . ?
C21 C22 C23 C18 -0.3(7) . . . . ?
C23 C18 C19 C20 1.6(5) . . . . ?
C24 N2 C25 C26 0.1(3) . . . . ?
C24 N3 C26 C25 0.0(3) . . . . ?
C25 N2 C24 N3 -0.1(3) . . . . ?
C26 N3 C24 N2 0.0(3) . . . . ?
C27 N3 C24 N2 -176.2(2) . . . . ?
C27 N3 C26 C25 176.2(2) . . . . ?
